data_7702268
loop_
_publ_author_name
'Kellert, Martin'
'Hoppenz, Paul'
'L\"onnecke, Peter'
'Worm, Dennis J.'
'Riedl, Bernd'
'Koebberling, Johannes'
'Beck-Sickinger, Annette G'
'Hey-Hawkins, Evamarie'

_publ_section_title
;
 Tuning a modular system - synthesis and characterisation of a boron-rich
 s-triazine-based carboxylic acid and amine bearing a galactopyranosyl
 moiety.
;
_journal_issue 1
_journal_name_full 'Dalton transactions (Cambridge, England : 2003)'
_journal_page_first 57
_journal_page_last 69
_journal_paper_doi 10.1039/c9dt04031e
_journal_volume 49
_journal_year 2020
_chemical_absolute_configuration rmad
_chemical_formula_moiety 'C21 H30 Cl2 N4 O7'
_chemical_formula_sum 'C21 H30 Cl2 N4 O7'
_chemical_formula_weight 521.39
_space_group_crystal_system monoclinic
_space_group_IT_number 4
_space_group_name_Hall 'P 2yb'
_space_group_name_H-M_alt 'P 1 21 1'
_atom_sites_solution_hydrogens difmap
_atom_sites_solution_primary dual
_atom_sites_solution_secondary difmap
_audit_creation_method SHELXL-2018/3
_audit_update_record
;
2019-10-08 deposited with the CCDC.	2019-11-26 downloaded from the CCDC.
;
_cell_angle_alpha 90
_cell_angle_beta 105.800(2)
_cell_angle_gamma 90
_cell_formula_units_Z 4
_cell_length_a 11.0139(2)
_cell_length_b 22.1385(3)
_cell_length_c 11.3211(2)
_cell_measurement_reflns_used 13019
_cell_measurement_temperature 130(2)
_cell_measurement_theta_max 30.6000
_cell_measurement_theta_min 2.0030
_cell_volume 2656.14(8)
_computing_cell_refinement 'CrysAlisPro 1.171.38.43 (Rigaku OD, 2015)'
_computing_data_collection 'CrysAlisPro 1.171.38.43 (Rigaku OD, 2015)'
_computing_data_reduction 'CrysAlisPro 1.171.38.43 (Rigaku OD, 2015)'
_computing_molecular_graphics
;
 ORTEP3 for Windows
 L. J. Farrugia, J. Appl. Crystallogr. 1997, 30, 565.
 or
 DIAMOND Version 3.2k
 K. Brandenburg, Crystal Impact GbR, Bonn, Germany
;
_computing_publication_material
;
 WINGX
 L.J. Farrugia,
 J. Appl. Cryst., 2012, 45, 849-854.
;
_computing_structure_refinement 'SHELXL-2018/3 (Sheldrick, 2018)'
_computing_structure_solution SHELXT-2014-5
_diffrn_ambient_temperature 130(2)
_diffrn_detector_area_resol_mean 16.3560
_diffrn_measured_fraction_theta_full 1.000
_diffrn_measured_fraction_theta_max 0.945
_diffrn_measurement_device_type 'Xcalibur, Sapphire3, Gemini'
_diffrn_measurement_method '\w scans'
_diffrn_radiation_type MoK\a
_diffrn_radiation_wavelength 0.71073
_diffrn_reflns_av_R_equivalents 0.0341
_diffrn_reflns_av_unetI/netI 0.0493
_diffrn_reflns_Laue_measured_fraction_full 1.000
_diffrn_reflns_Laue_measured_fraction_max 0.945
_diffrn_reflns_limit_h_max 16
_diffrn_reflns_limit_h_min -15
_diffrn_reflns_limit_k_max 33
_diffrn_reflns_limit_k_min -33
_diffrn_reflns_limit_l_max 16
_diffrn_reflns_limit_l_min -16
_diffrn_reflns_number 46570
_diffrn_reflns_point_group_measured_fraction_full 1.000
_diffrn_reflns_point_group_measured_fraction_max 0.928
_diffrn_reflns_theta_full 30.510
_diffrn_reflns_theta_max 32.262
_diffrn_reflns_theta_min 1.840
_diffrn_source 'fine-focus sealed X-ray tube'
_exptl_absorpt_coefficient_mu 0.289
_exptl_absorpt_correction_T_max 1.00000
_exptl_absorpt_correction_T_min 0.88446
_exptl_absorpt_correction_type multi-scan
_exptl_absorpt_process_details
;
CrysAlisPro 1.171.38.43 (Rigaku Oxford Diffraction, 2015)
Empirical absorption correction using spherical harmonics,
 implemented in SCALE3 ABSPACK scaling algorithm.
;
_exptl_crystal_colour 'clear colourless'
_exptl_crystal_density_diffrn 1.304
_exptl_crystal_description prism
_exptl_crystal_F_000 1096
_exptl_crystal_size_max 0.40
_exptl_crystal_size_mid 0.20
_exptl_crystal_size_min 0.15
_refine_diff_density_max 0.229
_refine_diff_density_min -0.236
_refine_diff_density_rms 0.043
_refine_ls_abs_structure_details
;
 Flack x determined using 5470 quotients [(I+)-(I-)]/[(I+)+(I-)]
 (Parsons, Flack and Wagner, Acta Cryst. B69 (2013) 249-259).
;
_refine_ls_abs_structure_Flack -0.031(13)
_refine_ls_extinction_method none
_refine_ls_goodness_of_fit_ref 1.021
_refine_ls_hydrogen_treatment refall
_refine_ls_matrix_type full
_refine_ls_number_parameters 853
_refine_ls_number_reflns 17504
_refine_ls_number_restraints 7
_refine_ls_restrained_S_all 1.021
_refine_ls_R_factor_all 0.0590
_refine_ls_R_factor_gt 0.0390
_refine_ls_shift/su_max 0.000
_refine_ls_shift/su_mean 0.000
_refine_ls_structure_factor_coef Fsqd
_refine_ls_weighting_details 'w=1/[\s^2^(Fo^2^)+(0.0265P)^2^+0.1065P] where P=(Fo^2^+2Fc^2^)/3'
_refine_ls_weighting_scheme calc
_refine_ls_wR_factor_gt 0.0649
_refine_ls_wR_factor_ref 0.0717
_reflns_Friedel_coverage 0.922
_reflns_Friedel_fraction_full 1.000
_reflns_Friedel_fraction_max 0.911
_reflns_number_gt 14000
_reflns_number_total 17504
_reflns_threshold_expression 'I > 2\s(I)'
_cod_data_source_file c9dt04031e2.cif
_cod_data_source_block 11_x2639fin
_cod_depositor_comments 'Adding full bibliography for 7702266--7702273.cif.'
_cod_original_sg_symbol_H-M 'P 21'
_cod_database_code 7702268
_shelx_shelxl_version_number 2018/3
_shelx_space_group_comment
;
The symmetry employed for this shelxl refinement is uniquely defined
by the following loop, which should always be used as a source of
symmetry information in preference to the above space-group names.
They are only intended as comments.
;

loop_
_space_group_symop_operation_xyz
'x, y, z'
'-x, y+1/2, -z'

loop_
_atom_site_label
_atom_site_type_symbol
_atom_site_fract_x
_atom_site_fract_y
_atom_site_fract_z
_atom_site_U_iso_or_equiv
_atom_site_adp_type
_atom_site_occupancy
_atom_site_site_symmetry_order
_atom_site_calc_flag
_atom_site_refinement_flags_posn
Cl1 Cl 0.18659(6) 0.21478(2) 0.00921(5) 0.03009(12) Uani 1 1 d .
Cl2 Cl 0.02310(6) 0.31117(3) 0.35442(5) 0.03309(13) Uani 1 1 d .
O1 O 0.14424(15) 0.42003(7) -0.10717(14) 0.0300(4) Uani 1 1 d .
O2 O 0.32250(16) 0.39725(8) -0.16067(14) 0.0347(4) Uani 1 1 d .
O3 O 0.48253(14) 0.50458(7) 0.28101(13) 0.0244(3) Uani 1 1 d .
O4 O 0.28927(15) 0.58414(7) 0.33803(15) 0.0316(4) Uani 1 1 d .
O5 O 0.47748(15) 0.61614(7) 0.45816(15) 0.0319(4) Uani 1 1 d .
O6 O 0.58581(14) 0.46711(7) 0.56347(13) 0.0246(3) Uani 1 1 d .
O7 O 0.64673(15) 0.44511(7) 0.39290(14) 0.0289(3) Uani 1 1 d .
N1 N 0.24000(17) 0.32356(8) 0.08458(16) 0.0230(4) Uani 1 1 d .
N2 N 0.10691(18) 0.26763(8) 0.17919(17) 0.0251(4) Uani 1 1 d .
N3 N 0.16602(17) 0.36825(8) 0.24537(16) 0.0232(4) Uani 1 1 d .
N4 N 0.28195(18) 0.42265(8) 0.13845(16) 0.0247(4) Uani 1 1 d .
C1 C 0.1772(2) 0.27566(9) 0.10173(19) 0.0232(4) Uani 1 1 d .
C2 C 0.1089(2) 0.31661(10) 0.24774(19) 0.0239(4) Uani 1 1 d .
C3 C 0.2288(2) 0.37073(10) 0.15761(19) 0.0223(4) Uani 1 1 d .
C4 C 0.3474(2) 0.42442(12) 0.0429(2) 0.0287(5) Uani 1 1 d .
C5 C 0.2574(2) 0.41370(10) -0.0835(2) 0.0260(5) Uani 1 1 d .
C6 C 0.2588(2) 0.37659(12) -0.2875(2) 0.0329(5) Uani 1 1 d .
C7 C 0.3692(3) 0.3614(2) -0.3372(3) 0.0612(10) Uani 1 1 d D
C8 C 0.1807(3) 0.42677(13) -0.3616(3) 0.0415(7) Uani 1 1 d .
C9 C 0.1809(3) 0.32140(14) -0.2804(3) 0.0459(7) Uani 1 1 d .
C10 C 0.2680(2) 0.47727(10) 0.2063(2) 0.0257(5) Uani 1 1 d .
C11 C 0.3753(2) 0.48569(10) 0.32074(19) 0.0217(4) Uani 1 1 d .
C12 C 0.3452(2) 0.53213(10) 0.4064(2) 0.0239(4) Uani 1 1 d .
C13 C 0.4639(2) 0.55667(10) 0.4994(2) 0.0244(4) Uani 1 1 d .
C14 C 0.5839(2) 0.52321(10) 0.50075(19) 0.0234(4) Uani 1 1 d .
C15 C 0.5965(2) 0.50476(10) 0.37442(19) 0.0251(4) Uani 1 1 d .
C16 C 0.3556(2) 0.63691(10) 0.3916(2) 0.0321(5) Uani 1 1 d .
C17 C 0.2889(3) 0.66615(14) 0.4763(3) 0.0460(7) Uani 1 1 d .
C18 C 0.3707(4) 0.67837(17) 0.2910(3) 0.0585(9) Uani 1 1 d .
C19 C 0.6674(2) 0.42844(10) 0.5195(2) 0.0253(5) Uani 1 1 d .
C20 C 0.6267(3) 0.36413(12) 0.5276(3) 0.0344(5) Uani 1 1 d .
C21 C 0.8045(2) 0.43856(13) 0.5882(2) 0.0347(6) Uani 1 1 d .
H4A H 0.384(2) 0.4627(12) 0.046(2) 0.034(7) Uiso 1 1 d .
H4B H 0.421(3) 0.3920(13) 0.060(3) 0.044(8) Uiso 1 1 d .
H7A H 0.422(4) 0.3976(14) -0.331(3) 0.112(17) Uiso 1 1 d D
H7B H 0.341(3) 0.3478(12) -0.424(2) 0.063(10) Uiso 1 1 d D
H7C H 0.413(3) 0.3280(11) -0.288(2) 0.055(10) Uiso 1 1 d D
H8A H 0.104(3) 0.4353(15) -0.331(3) 0.057(10) Uiso 1 1 d .
H8B H 0.236(3) 0.4600(15) -0.354(3) 0.062(10) Uiso 1 1 d .
H8C H 0.150(3) 0.4136(14) -0.453(3) 0.052(9) Uiso 1 1 d .
H9A H 0.231(3) 0.2896(15) -0.226(3) 0.051(9) Uiso 1 1 d .
H9B H 0.105(3) 0.3337(14) -0.249(3) 0.054(9) Uiso 1 1 d .
H9C H 0.155(3) 0.3027(16) -0.360(3) 0.063(10) Uiso 1 1 d .
H10A H 0.265(2) 0.5103(11) 0.147(2) 0.025(6) Uiso 1 1 d .
H10B H 0.183(2) 0.4739(11) 0.225(2) 0.031(7) Uiso 1 1 d .
H11 H 0.393(2) 0.4446(10) 0.365(2) 0.019(6) Uiso 1 1 d .
H12 H 0.287(2) 0.5153(11) 0.449(2) 0.030(7) Uiso 1 1 d .
H13 H 0.455(2) 0.5563(10) 0.581(2) 0.014(5) Uiso 1 1 d .
H14 H 0.652(2) 0.5479(10) 0.544(2) 0.022(6) Uiso 1 1 d .
H15 H 0.656(2) 0.5325(10) 0.3463(19) 0.015(5) Uiso 1 1 d .
H17A H 0.203(3) 0.6794(12) 0.432(2) 0.036(7) Uiso 1 1 d .
H17B H 0.335(3) 0.7039(17) 0.511(3) 0.072(11) Uiso 1 1 d .
H17C H 0.289(3) 0.6382(17) 0.547(3) 0.076(12) Uiso 1 1 d .
H18A H 0.428(3) 0.7137(17) 0.329(3) 0.069(11) Uiso 1 1 d .
H18B H 0.287(4) 0.6906(17) 0.247(4) 0.076(12) Uiso 1 1 d .
H18C H 0.416(3) 0.6541(15) 0.242(3) 0.059(10) Uiso 1 1 d .
H20A H 0.636(3) 0.3537(13) 0.616(3) 0.047(8) Uiso 1 1 d .
H20B H 0.535(3) 0.3572(12) 0.478(2) 0.033(7) Uiso 1 1 d .
H20C H 0.680(3) 0.3374(12) 0.496(2) 0.035(7) Uiso 1 1 d .
H21A H 0.818(2) 0.4272(12) 0.676(3) 0.034(7) Uiso 1 1 d .
H21B H 0.830(3) 0.4814(15) 0.582(3) 0.048(8) Uiso 1 1 d .
H21C H 0.860(3) 0.4130(12) 0.554(2) 0.034(7) Uiso 1 1 d .
Cl3 Cl 0.44363(6) 0.78518(3) 0.76397(6) 0.04147(16) Uani 1 1 d .
Cl4 Cl 0.76364(6) 0.68044(3) 0.56983(6) 0.03923(15) Uani 1 1 d .
O8 O 0.31866(15) 0.57188(7) 0.73222(15) 0.0304(4) Uani 1 1 d .
O9 O 0.26633(15) 0.58878(9) 0.90933(15) 0.0365(4) Uani 1 1 d .
O10 O 0.68322(14) 0.48616(7) 1.04887(13) 0.0251(3) Uani 1 1 d .
O11 O 0.74809(15) 0.40484(7) 0.87298(14) 0.0285(3) Uani 1 1 d .
O12 O 0.85346(16) 0.36751(7) 1.05881(14) 0.0321(4) Uani 1 1 d .
O13 O 0.97500(14) 0.51103(7) 1.18574(13) 0.0260(3) Uani 1 1 d .
O14 O 0.79090(15) 0.54076(7) 1.21920(15) 0.0293(3) Uani 1 1 d .
N5 N 0.51360(17) 0.67451(9) 0.80976(17) 0.0268(4) Uani 1 1 d .
N6 N 0.6037(2) 0.72866(9) 0.67241(18) 0.0310(4) Uani 1 1 d .
N7 N 0.66708(17) 0.62706(8) 0.72554(16) 0.0245(4) Uani 1 1 d .
N8 N 0.57264(17) 0.57613(8) 0.85658(17) 0.0247(4) Uani 1 1 d .
C22 C 0.5299(2) 0.72232(11) 0.7476(2) 0.0295(5) Uani 1 1 d .
C23 C 0.6674(2) 0.67819(11) 0.6670(2) 0.0275(5) Uani 1 1 d .
C24 C 0.5855(2) 0.62659(10) 0.79624(19) 0.0235(4) Uani 1 1 d .
C25 C 0.4793(2) 0.57552(12) 0.9256(2) 0.0293(5) Uani 1 1 d .
C26 C 0.3455(2) 0.57831(10) 0.8415(2) 0.0270(5) Uani 1 1 d .
C27 C 0.1341(2) 0.60926(12) 0.8520(2) 0.0336(5) Uani 1 1 d .
C28 C 0.0588(3) 0.56147(14) 0.7668(3) 0.0426(7) Uani 1 1 d .
C29 C 0.1387(3) 0.66806(13) 0.7855(4) 0.0452(7) Uani 1 1 d .
C30 C 0.0840(4) 0.6175(2) 0.9626(3) 0.0663(11) Uani 1 1 d .
C31 C 0.6371(2) 0.51986(10) 0.8425(2) 0.0249(4) Uani 1 1 d .
C32 C 0.7422(2) 0.50429(10) 0.95634(18) 0.0216(4) Uani 1 1 d .
C33 C 0.8255(2) 0.45350(10) 0.93377(19) 0.0230(4) Uani 1 1 d .
C34 C 0.9064(2) 0.42583(10) 1.0548(2) 0.0251(4) Uani 1 1 d .
C35 C 0.8983(2) 0.45807(10) 1.1699(2) 0.0254(4) Uani 1 1 d .
C36 C 0.7670(2) 0.48196(10) 1.16705(19) 0.0254(4) Uani 1 1 d .
C37 C 0.7917(2) 0.34974(10) 0.9366(2) 0.0282(5) Uani 1 1 d .
C38 C 0.6788(3) 0.31179(14) 0.9385(3) 0.0413(6) Uani 1 1 d .
C39 C 0.8832(3) 0.31837(13) 0.8791(3) 0.0352(6) Uani 1 1 d .
C40 C 0.9244(2) 0.55150(10) 1.25818(19) 0.0248(4) Uani 1 1 d .
C41 C 0.9514(3) 0.61499(12) 1.2268(3) 0.0336(5) Uani 1 1 d .
C42 C 0.9746(3) 0.53792(14) 1.3938(2) 0.0380(6) Uani 1 1 d .
H25A H 0.493(3) 0.6104(13) 0.980(3) 0.041(8) Uiso 1 1 d .
H25B H 0.488(2) 0.5383(12) 0.971(2) 0.032(7) Uiso 1 1 d .
H28A H 0.088(3) 0.5558(14) 0.689(3) 0.046(8) Uiso 1 1 d .
H28B H 0.067(3) 0.5251(15) 0.810(3) 0.061(10) Uiso 1 1 d .
H28C H -0.031(3) 0.5750(15) 0.743(3) 0.063(10) Uiso 1 1 d .
H29A H 0.184(3) 0.6938(16) 0.839(3) 0.065(11) Uiso 1 1 d .
H29B H 0.052(3) 0.6864(16) 0.758(3) 0.061(10) Uiso 1 1 d .
H29C H 0.168(3) 0.6629(13) 0.712(3) 0.045(8) Uiso 1 1 d .
H30A H 0.000(3) 0.6344(15) 0.938(3) 0.059(10) Uiso 1 1 d .
H30B H 0.139(3) 0.6470(15) 1.017(3) 0.058(10) Uiso 1 1 d .
H30C H 0.089(4) 0.577(2) 1.013(4) 0.107(16) Uiso 1 1 d .
H31A H 0.572(2) 0.4880(12) 0.828(2) 0.028(6) Uiso 1 1 d .
H31B H 0.676(2) 0.5248(10) 0.774(2) 0.024(6) Uiso 1 1 d .
H32 H 0.794(2) 0.5409(11) 0.986(2) 0.029(7) Uiso 1 1 d .
H33 H 0.879(2) 0.4696(11) 0.883(2) 0.027(6) Uiso 1 1 d .
H34 H 0.996(2) 0.4231(11) 1.059(2) 0.027(6) Uiso 1 1 d .
H35 H 0.927(2) 0.4288(11) 1.236(2) 0.027(6) Uiso 1 1 d .
H36 H 0.720(2) 0.4568(10) 1.214(2) 0.021(6) Uiso 1 1 d .
H38A H 0.623(3) 0.3352(15) 0.971(3) 0.060(10) Uiso 1 1 d .
H38B H 0.704(3) 0.2759(15) 0.990(3) 0.055(9) Uiso 1 1 d .
H38C H 0.628(3) 0.3011(15) 0.853(3) 0.060(9) Uiso 1 1 d .
H39A H 0.950(3) 0.3444(13) 0.877(2) 0.038(8) Uiso 1 1 d .
H39B H 0.841(3) 0.3096(14) 0.792(3) 0.049(8) Uiso 1 1 d .
H39C H 0.910(3) 0.2797(14) 0.926(3) 0.050(8) Uiso 1 1 d .
H41A H 0.913(3) 0.6206(13) 1.135(3) 0.050(8) Uiso 1 1 d .
H41B H 1.044(3) 0.6206(13) 1.248(3) 0.045(8) Uiso 1 1 d .
H41C H 0.915(2) 0.6450(12) 1.274(2) 0.033(7) Uiso 1 1 d .
H42A H 0.933(3) 0.5672(13) 1.439(3) 0.042(8) Uiso 1 1 d .
H42B H 1.063(3) 0.5439(12) 1.417(2) 0.034(7) Uiso 1 1 d .
H42C H 0.960(3) 0.4967(14) 1.414(3) 0.044(8) Uiso 1 1 d .

loop_
_atom_site_aniso_label
_atom_site_aniso_U_11
_atom_site_aniso_U_22
_atom_site_aniso_U_33
_atom_site_aniso_U_23
_atom_site_aniso_U_13
_atom_site_aniso_U_12
Cl1 0.0398(3) 0.0213(2) 0.0289(3) -0.0052(2) 0.0089(2) -0.0017(2)
Cl2 0.0437(3) 0.0296(3) 0.0305(3) 0.0026(2) 0.0180(3) 0.0007(3)
O1 0.0308(9) 0.0331(9) 0.0255(8) 0.0021(7) 0.0067(7) 0.0030(7)
O2 0.0280(9) 0.0511(11) 0.0245(8) -0.0036(7) 0.0064(7) -0.0028(8)
O3 0.0251(8) 0.0299(8) 0.0191(7) -0.0005(6) 0.0074(6) -0.0046(6)
O4 0.0328(9) 0.0230(8) 0.0326(9) -0.0057(7) -0.0017(7) 0.0029(7)
O5 0.0310(9) 0.0235(8) 0.0368(9) 0.0002(7) 0.0017(7) -0.0049(7)
O6 0.0279(8) 0.0269(8) 0.0208(7) -0.0007(6) 0.0096(6) 0.0023(6)
O7 0.0356(9) 0.0318(8) 0.0219(8) -0.0012(6) 0.0123(7) 0.0058(7)
N1 0.0260(9) 0.0208(9) 0.0198(8) -0.0015(7) 0.0024(7) -0.0017(7)
N2 0.0294(10) 0.0214(9) 0.0238(9) 0.0009(7) 0.0060(7) -0.0009(7)
N3 0.0280(10) 0.0216(9) 0.0187(8) 0.0002(7) 0.0039(7) 0.0008(8)
N4 0.0301(10) 0.0213(9) 0.0216(9) -0.0027(7) 0.0052(7) -0.0065(8)
C1 0.0268(11) 0.0202(10) 0.0193(10) -0.0004(8) 0.0008(8) 0.0027(8)
C2 0.0262(11) 0.0241(10) 0.0201(10) 0.0037(8) 0.0039(8) 0.0019(9)
C3 0.0228(10) 0.0216(10) 0.0189(9) 0.0005(8) -0.0003(8) -0.0003(8)
C4 0.0292(12) 0.0303(12) 0.0257(11) -0.0019(9) 0.0058(9) -0.0111(10)
C5 0.0317(13) 0.0233(11) 0.0235(10) 0.0011(8) 0.0080(9) -0.0029(9)
C6 0.0330(13) 0.0462(15) 0.0201(11) -0.0051(10) 0.0079(9) -0.0016(11)
C7 0.0463(19) 0.100(3) 0.0409(18) -0.0169(19) 0.0180(15) 0.004(2)
C8 0.0565(19) 0.0384(15) 0.0268(13) 0.0001(11) 0.0067(12) -0.0029(14)
C9 0.069(2) 0.0366(15) 0.0340(15) -0.0052(12) 0.0163(14) -0.0088(15)
C10 0.0290(12) 0.0193(10) 0.0250(11) -0.0022(8) 0.0010(9) -0.0033(9)
C11 0.0235(11) 0.0212(10) 0.0205(10) -0.0014(8) 0.0061(8) -0.0034(8)
C12 0.0247(11) 0.0224(10) 0.0248(11) -0.0008(8) 0.0072(9) -0.0023(9)
C13 0.0292(12) 0.0232(10) 0.0209(10) -0.0033(8) 0.0071(9) -0.0023(9)
C14 0.0252(11) 0.0250(11) 0.0204(10) -0.0031(8) 0.0068(8) -0.0037(9)
C15 0.0241(11) 0.0287(11) 0.0230(10) -0.0023(9) 0.0073(8) -0.0045(9)
C16 0.0351(13) 0.0234(11) 0.0315(12) -0.0001(9) -0.0017(10) -0.0014(10)
C17 0.0460(17) 0.0395(16) 0.0431(16) -0.0144(13) -0.0040(13) 0.0146(14)
C18 0.064(2) 0.0481(19) 0.057(2) 0.0211(17) 0.0068(19) -0.0028(18)
C19 0.0256(11) 0.0299(12) 0.0225(10) -0.0013(8) 0.0101(9) 0.0020(9)
C20 0.0389(15) 0.0305(13) 0.0373(14) -0.0009(11) 0.0163(12) 0.0038(11)
C21 0.0286(13) 0.0430(15) 0.0322(14) -0.0014(11) 0.0077(10) 0.0019(11)
Cl3 0.0450(4) 0.0274(3) 0.0477(4) -0.0020(3) 0.0053(3) 0.0088(3)
Cl4 0.0449(4) 0.0413(3) 0.0366(3) -0.0056(3) 0.0198(3) -0.0172(3)
O8 0.0271(8) 0.0335(9) 0.0316(9) -0.0045(7) 0.0097(7) -0.0001(7)
O9 0.0250(9) 0.0561(11) 0.0302(9) 0.0054(8) 0.0104(7) 0.0124(8)
O10 0.0234(8) 0.0321(8) 0.0209(7) 0.0025(6) 0.0078(6) 0.0017(6)
O11 0.0332(9) 0.0233(8) 0.0254(8) -0.0009(6) 0.0017(7) 0.0039(7)
O12 0.0455(10) 0.0254(8) 0.0233(8) 0.0029(6) 0.0058(7) 0.0042(8)
O13 0.0250(8) 0.0283(8) 0.0244(8) -0.0021(6) 0.0063(6) 0.0043(7)
O14 0.0286(9) 0.0302(8) 0.0311(8) -0.0057(7) 0.0114(7) 0.0018(7)
N5 0.0253(10) 0.0265(10) 0.0265(9) -0.0008(8) 0.0032(7) 0.0024(8)
N6 0.0340(11) 0.0265(10) 0.0301(10) -0.0012(8) 0.0045(8) -0.0061(8)
N7 0.0229(9) 0.0260(9) 0.0249(9) -0.0040(7) 0.0067(7) -0.0052(7)
N8 0.0213(9) 0.0262(10) 0.0274(9) 0.0043(8) 0.0079(7) 0.0044(8)
C22 0.0291(12) 0.0255(11) 0.0295(11) -0.0018(9) 0.0004(9) -0.0003(9)
C23 0.0269(12) 0.0311(12) 0.0235(11) -0.0042(9) 0.0050(9) -0.0100(10)
C24 0.0209(10) 0.0263(11) 0.0207(10) -0.0016(8) 0.0013(8) -0.0002(9)
C25 0.0246(12) 0.0356(14) 0.0292(12) 0.0082(10) 0.0095(9) 0.0073(10)
C26 0.0247(11) 0.0247(11) 0.0334(12) 0.0033(9) 0.0108(9) 0.0031(9)
C27 0.0221(12) 0.0439(14) 0.0367(13) 0.0034(11) 0.0111(10) 0.0120(10)
C28 0.0259(14) 0.0368(15) 0.065(2) 0.0049(14) 0.0112(13) 0.0018(11)
C29 0.0393(17) 0.0323(15) 0.066(2) 0.0019(14) 0.0167(15) 0.0085(13)
C30 0.042(2) 0.114(3) 0.0476(19) 0.004(2) 0.0218(16) 0.033(2)
C31 0.0247(11) 0.0251(11) 0.0232(11) 0.0004(8) 0.0038(9) 0.0013(9)
C32 0.0205(10) 0.0252(11) 0.0200(10) 0.0023(8) 0.0070(8) 0.0008(9)
C33 0.0249(11) 0.0253(11) 0.0201(10) 0.0015(8) 0.0081(8) 0.0021(9)
C34 0.0249(12) 0.0268(11) 0.0228(10) 0.0026(8) 0.0050(9) 0.0061(9)
C35 0.0303(12) 0.0245(10) 0.0210(10) 0.0028(8) 0.0064(9) 0.0044(9)
C36 0.0308(12) 0.0262(11) 0.0206(10) 0.0010(8) 0.0095(9) 0.0013(9)
C37 0.0332(13) 0.0244(11) 0.0258(11) 0.0015(9) 0.0061(9) 0.0042(9)
C38 0.0428(16) 0.0355(14) 0.0471(17) 0.0010(13) 0.0147(13) -0.0040(13)
C39 0.0351(14) 0.0326(14) 0.0367(14) -0.0053(11) 0.0077(11) 0.0054(12)
C40 0.0260(11) 0.0270(11) 0.0222(10) 0.0003(8) 0.0079(9) 0.0041(9)
C41 0.0378(15) 0.0316(13) 0.0336(14) 0.0022(10) 0.0136(11) 0.0010(11)
C42 0.0482(17) 0.0406(15) 0.0229(12) 0.0012(10) 0.0059(11) 0.0066(14)

loop_
_atom_type_symbol
_atom_type_description
_atom_type_scat_dispersion_real
_atom_type_scat_dispersion_imag
_atom_type_scat_source
Cl Cl 0.1484 0.1585 'International Tables Vol C Tables 4.2.6.8 and 6.1.1.4'
O O 0.0106 0.0060 'International Tables Vol C Tables 4.2.6.8 and 6.1.1.4'
N N 0.0061 0.0033 'International Tables Vol C Tables 4.2.6.8 and 6.1.1.4'
C C 0.0033 0.0016 'International Tables Vol C Tables 4.2.6.8 and 6.1.1.4'
H H 0.0000 0.0000 'International Tables Vol C Tables 4.2.6.8 and 6.1.1.4'

loop_
_geom_angle_atom_site_label_1
_geom_angle_atom_site_label_2
_geom_angle_atom_site_label_3
_geom_angle
C5 O2 C6 121.60(18)
C15 O3 C11 114.07(16)
C16 O4 C12 109.58(16)
C13 O5 C16 107.77(17)
C19 O6 C14 105.92(15)
C15 O7 C19 109.53(16)
C1 N1 C3 113.18(18)
C2 N2 C1 110.82(18)
C2 N3 C3 113.20(18)
C3 N4 C4 118.17(19)
C3 N4 C10 120.90(19)
C4 N4 C10 120.82(19)
N1 C1 N2 129.2(2)
N1 C1 Cl1 114.91(16)
N2 C1 Cl1 115.91(16)
N3 C2 N2 129.2(2)
N3 C2 Cl2 115.62(16)
N2 C2 Cl2 115.18(16)
N4 C3 N3 119.16(19)
N4 C3 N1 116.56(19)
N3 C3 N1 124.26(19)
N4 C4 C5 111.54(19)
N4 C4 H4A 107.4(16)
C5 C4 H4A 109.7(16)
N4 C4 H4B 110.8(15)
C5 C4 H4B 109.6(15)
H4A C4 H4B 108(2)
O1 C5 O2 126.6(2)
O1 C5 C4 124.0(2)
O2 C5 C4 109.40(19)
O2 C6 C9 108.8(2)
O2 C6 C7 102.3(2)
C9 C6 C7 111.5(3)
O2 C6 C8 110.9(2)
C9 C6 C8 112.3(2)
C7 C6 C8 110.6(3)
C6 C7 H7A 108(3)
C6 C7 H7B 112(2)
H7A C7 H7B 110(2)
C6 C7 H7C 106.3(19)
H7A C7 H7C 113(2)
H7B C7 H7C 108(2)
C6 C8 H8A 110.6(18)
C6 C8 H8B 105(2)
H8A C8 H8B 114(3)
C6 C8 H8C 109.3(17)
H8A C8 H8C 108(2)
H8B C8 H8C 110(3)
C6 C9 H9A 112.2(18)
C6 C9 H9B 109.4(17)
H9A C9 H9B 110(2)
C6 C9 H9C 109(2)
H9A C9 H9C 105(3)
H9B C9 H9C 112(3)
N4 C10 C11 112.52(19)
N4 C10 H10A 104.2(14)
C11 C10 H10A 111.4(14)
N4 C10 H10B 106.5(14)
C11 C10 H10B 112.2(14)
H10A C10 H10B 110(2)
O3 C11 C10 106.60(17)
O3 C11 C12 110.25(17)
C10 C11 C12 112.19(18)
O3 C11 H11 110.2(12)
C10 C11 H11 107.9(12)
C12 C11 H11 109.6(13)
O4 C12 C11 109.75(17)
O4 C12 C13 104.28(17)
C11 C12 C13 112.66(18)
O4 C12 H12 109.5(15)
C11 C12 H12 110.1(15)
C13 C12 H12 110.4(15)
O5 C13 C14 106.77(18)
O5 C13 C12 104.41(17)
C14 C13 C12 114.34(18)
O5 C13 H13 111.9(13)
C14 C13 H13 107.9(13)
C12 C13 H13 111.4(13)
O6 C14 C13 109.05(17)
O6 C14 C15 103.88(17)
C13 C14 C15 115.04(18)
O6 C14 H14 110.0(14)
C13 C14 H14 106.8(14)
C15 C14 H14 112.0(14)
O3 C15 O7 109.85(17)
O3 C15 C14 114.50(18)
O7 C15 C14 103.92(17)
O3 C15 H15 106.8(12)
O7 C15 H15 110.5(12)
C14 C15 H15 111.3(12)
O4 C16 O5 105.12(17)
O4 C16 C17 110.0(2)
O5 C16 C17 110.8(2)
O4 C16 C18 109.1(2)
O5 C16 C18 108.3(2)
C17 C16 C18 113.2(3)
C16 C17 H17A 111.9(16)
C16 C17 H17B 109(2)
H17A C17 H17B 105(3)
C16 C17 H17C 110(2)
H17A C17 H17C 112(3)
H17B C17 H17C 108(3)
C16 C18 H18A 110(2)
C16 C18 H18B 106(2)
H18A C18 H18B 113(3)
C16 C18 H18C 105.5(19)
H18A C18 H18C 107(3)
H18B C18 H18C 115(3)
O6 C19 O7 104.51(16)
O6 C19 C20 108.74(18)
O7 C19 C20 109.60(19)
O6 C19 C21 111.50(19)
O7 C19 C21 109.82(19)
C20 C19 C21 112.4(2)
C19 C20 H20A 109.0(17)
C19 C20 H20B 111.9(15)
H20A C20 H20B 110(2)
C19 C20 H20C 109.6(16)
H20A C20 H20C 108(2)
H20B C20 H20C 108(2)
C19 C21 H21A 109.1(15)
C19 C21 H21B 111.3(17)
H21A C21 H21B 110(2)
C19 C21 H21C 110.4(16)
H21A C21 H21C 108(2)
H21B C21 H21C 107(2)
C26 O9 C27 121.10(18)
C36 O10 C32 113.81(16)
C33 O11 C37 109.02(16)
C37 O12 C34 108.18(16)
C40 O13 C35 106.14(16)
C36 O14 C40 109.69(17)
C22 N5 C24 113.7(2)
C23 N6 C22 111.2(2)
C23 N7 C24 113.5(2)
C24 N8 C25 118.16(19)
C24 N8 C31 122.24(19)
C25 N8 C31 119.11(19)
N5 C22 N6 128.6(2)
N5 C22 Cl3 115.76(19)
N6 C22 Cl3 115.66(18)
N7 C23 N6 128.9(2)
N7 C23 Cl4 115.73(18)
N6 C23 Cl4 115.41(18)
N8 C24 N7 119.2(2)
N8 C24 N5 116.72(19)
N7 C24 N5 124.1(2)
N8 C25 C26 111.75(19)
N8 C25 H25A 108.8(17)
C26 C25 H25A 108.6(17)
N8 C25 H25B 108.3(16)
C26 C25 H25B 107.9(16)
H25A C25 H25B 112(2)
O8 C26 O9 126.9(2)
O8 C26 C25 124.4(2)
O9 C26 C25 108.75(19)
O9 C27 C30 102.0(2)
O9 C27 C29 108.5(2)
C30 C27 C29 112.3(3)
O9 C27 C28 111.4(2)
C30 C27 C28 110.5(3)
C29 C27 C28 111.8(2)
C27 C28 H28A 112.5(17)
C27 C28 H28B 108(2)
H28A C28 H28B 110(3)
C27 C28 H28C 107.2(19)
H28A C28 H28C 109(3)
H28B C28 H28C 110(3)
C27 C29 H29A 108(2)
C27 C29 H29B 110.2(19)
H29A C29 H29B 105(3)
C27 C29 H29C 112.8(17)
H29A C29 H29C 114(3)
H29B C29 H29C 107(3)
C27 C30 H30A 110.2(19)
C27 C30 H30B 107(2)
H30A C30 H30B 108(3)
C27 C30 H30C 112(2)
H30A C30 H30C 113(3)
H30B C30 H30C 107(3)
N8 C31 C32 112.36(18)
N8 C31 H31A 105.9(14)
C32 C31 H31A 109.0(14)
N8 C31 H31B 108.5(14)
C32 C31 H31B 107.4(14)
H31A C31 H31B 113.7(19)
O10 C32 C33 109.34(17)
O10 C32 C31 106.98(17)
C33 C32 C31 112.43(17)
O10 C32 H32 108.3(14)
C33 C32 H32 109.9(14)
C31 C32 H32 109.8(14)
O11 C33 C32 109.35(17)
O11 C33 C34 104.64(17)
C32 C33 C34 111.98(17)
O11 C33 H33 110.9(14)
C32 C33 H33 108.2(14)
C34 C33 H33 111.7(14)
O12 C34 C35 106.31(18)
O12 C34 C33 104.26(18)
C35 C34 C33 115.04(19)
O12 C34 H34 111.0(15)
C35 C34 H34 106.7(14)
C33 C34 H34 113.3(14)
O13 C35 C34 108.99(18)
O13 C35 C36 104.00(17)
C34 C35 C36 114.98(19)
O13 C35 H35 113.0(15)
C34 C35 H35 105.6(14)
C36 C35 H35 110.4(14)
O10 C36 O14 109.47(17)
O10 C36 C35 114.45(18)
O14 C36 C35 103.90(18)
O10 C36 H36 104.1(13)
O14 C36 H36 110.3(13)
C35 C36 H36 114.7(13)
O12 C37 O11 105.08(17)
O12 C37 C38 108.6(2)
O11 C37 C38 108.5(2)
O12 C37 C39 110.4(2)
O11 C37 C39 110.3(2)
C38 C37 C39 113.6(2)
C37 C38 H38A 109(2)
C37 C38 H38B 110.8(18)
H38A C38 H38B 109(3)
C37 C38 H38C 111.2(18)
H38A C38 H38C 105(3)
H38B C38 H38C 112(3)
C37 C39 H39A 110.6(17)
C37 C39 H39B 109.3(17)
H39A C39 H39B 105(2)
C37 C39 H39C 107.4(17)
H39A C39 H39C 115(2)
H39B C39 H39C 110(2)
O13 C40 O14 104.30(16)
O13 C40 C41 108.59(19)
O14 C40 C41 109.59(19)
O13 C40 C42 111.49(19)
O14 C40 C42 109.9(2)
C41 C40 C42 112.7(2)
C40 C41 H41A 107.6(17)
C40 C41 H41B 108.6(17)
H41A C41 H41B 110(2)
C40 C41 H41C 111.2(15)
H41A C41 H41C 110(2)
H41B C41 H41C 109(2)
C40 C42 H42A 107.0(16)
C40 C42 H42B 108.5(17)
H42A C42 H42B 110(2)
C40 C42 H42C 112.9(17)
H42A C42 H42C 111(2)
H42B C42 H42C 107(2)

loop_
_geom_bond_atom_site_label_1
_geom_bond_atom_site_label_2
_geom_bond_distance
Cl1 C1 1.727(2)
Cl2 C2 1.729(2)
O1 C5 1.209(3)
O2 C5 1.324(3)
O2 C6 1.488(3)
O3 C15 1.404(3)
O3 C11 1.436(3)
O4 C16 1.423(3)
O4 C12 1.430(3)
O5 C13 1.418(3)
O5 C16 1.425(3)
O6 C19 1.425(3)
O6 C14 1.428(3)
O7 C15 1.425(3)
O7 C19 1.437(3)
N1 C1 1.309(3)
N1 C3 1.358(3)
N2 C2 1.330(3)
N2 C1 1.331(3)
N3 C2 1.308(3)
N3 C3 1.358(3)
N4 C3 1.334(3)
N4 C4 1.455(3)
N4 C10 1.463(3)
C4 C5 1.521(3)
C4 H4A 0.94(3)
C4 H4B 1.06(3)
C6 C9 1.508(4)
C6 C7 1.509(4)
C6 C8 1.512(4)
C7 H7A 0.98(2)
C7 H7B 1.00(2)
C7 H7C 0.97(2)
C8 H8A 1.01(3)
C8 H8B 0.94(3)
C8 H8C 1.04(3)
C9 H9A 1.00(3)
C9 H9B 1.03(3)
C9 H9C 0.96(4)
C10 C11 1.509(3)
C10 H10A 0.99(3)
C10 H10B 1.02(3)
C11 C12 1.511(3)
C11 H11 1.03(2)
C12 C13 1.538(3)
C12 H12 0.97(3)
C13 C14 1.511(3)
C13 H13 0.96(2)
C14 C15 1.530(3)
C14 H14 0.95(2)
C15 H15 1.01(2)
C16 C17 1.504(4)
C16 C18 1.507(4)
C17 H17A 0.99(3)
C17 H17B 1.00(4)
C17 H17C 1.01(4)
C18 H18A 1.02(4)
C18 H18B 0.96(4)
C18 H18C 1.00(4)
C19 C20 1.503(3)
C19 C21 1.515(3)
C20 H20A 1.00(3)
C20 H20B 1.03(3)
C20 H20C 0.97(3)
C21 H21A 1.00(3)
C21 H21B 1.00(3)
C21 H21C 0.99(3)
Cl3 C22 1.723(2)
Cl4 C23 1.724(2)
O8 C26 1.200(3)
O9 C26 1.330(3)
O9 C27 1.495(3)
O10 C36 1.407(3)
O10 C32 1.432(2)
O11 C33 1.429(3)
O11 C37 1.432(3)
O12 C37 1.421(3)
O12 C34 1.422(3)
O13 C40 1.426(3)
O13 C35 1.427(3)
O14 C36 1.424(3)
O14 C40 1.435(3)
N5 C22 1.310(3)
N5 C24 1.357(3)
N6 C23 1.330(3)
N6 C22 1.335(3)
N7 C23 1.312(3)
N7 C24 1.357(3)
N8 C24 1.337(3)
N8 C25 1.451(3)
N8 C31 1.464(3)
C25 C26 1.522(3)
C25 H25A 0.97(3)
C25 H25B 0.96(3)
C27 C30 1.510(4)
C27 C29 1.511(4)
C27 C28 1.517(4)
C28 H28A 1.03(3)
C28 H28B 0.93(3)
C28 H28C 1.00(3)
C29 H29A 0.88(4)
C29 H29B 1.00(4)
C29 H29C 0.98(3)
C30 H30A 0.97(3)
C30 H30B 0.98(3)
C30 H30C 1.06(5)
C31 C32 1.519(3)
C31 H31A 0.99(3)
C31 H31B 0.98(2)
C32 C33 1.516(3)
C32 H32 1.00(3)
C33 C34 1.543(3)
C33 H33 1.00(2)
C34 C35 1.509(3)
C34 H34 0.97(3)
C35 C36 1.532(3)
C35 H35 0.98(2)
C36 H36 1.01(2)
C37 C38 1.505(4)
C37 C39 1.509(4)
C38 H38A 0.95(4)
C38 H38B 0.98(3)
C38 H38C 1.01(3)
C39 H39A 0.94(3)
C39 H39B 0.99(3)
C39 H39C 1.01(3)
C40 C41 1.499(3)
C40 C42 1.513(3)
C41 H41A 1.02(3)
C41 H41B 0.99(3)
C41 H41C 1.00(3)
C42 H42A 1.01(3)
C42 H42B 0.94(3)
C42 H42C 0.96(3)
